data_7226436
loop_
_publ_author_name
'Wang, Xiuli'
'Wu, Xiaomei'
'Liu, Guocheng'
'Lin, Hongyan'
'Wang, Xiang'

_publ_section_title
;
 A series of pyridyl-amide-based ZnII/CdII coordination polymers and their
 polypyrrole-functionalized composite materials for tuning their
 photocatalytic properties
;
_journal_name_full 'RSC Adv.'
_journal_paper_doi 10.1039/C6RA18428F
_journal_year 2016
_chemical_formula_sum 'C32 H24 N4 O8 Zn'
_chemical_formula_weight 657.92
_space_group_crystal_system triclinic
_space_group_IT_number 2
_space_group_name_Hall '-P 1'
_space_group_name_H-M_alt 'P -1'
_symmetry_space_group_name_Hall '-P 1'
_symmetry_space_group_name_H-M 'P -1'
_atom_sites_solution_hydrogens mixed
_audit_creation_method SHELXL-2014/7
_audit_update_record
;
2016-07-16 deposited with the CCDC.
2016-08-30 downloaded from the CCDC.
;
_cell_angle_alpha 89.630(5)
_cell_angle_beta 69.748(4)
_cell_angle_gamma 67.361(4)
_cell_formula_units_Z 2
_cell_length_a 9.773(2)
_cell_length_b 11.977(3)
_cell_length_c 14.070(3)
_cell_measurement_reflns_used 2970
_cell_measurement_temperature 296(2)
_cell_measurement_theta_max 27.749
_cell_measurement_theta_min 1.559
_cell_volume 1410.7(6)
_computing_structure_refinement 'SHELXL-2014/7 (Sheldrick, 2014)'
_diffrn_ambient_temperature 296(2)
_diffrn_measured_fraction_theta_full 0.987
_diffrn_measured_fraction_theta_max 0.983
_diffrn_measurement_device_type 'CCD area detector'
_diffrn_measurement_method 'phi and omega scans'
_diffrn_radiation_type MoK\a
_diffrn_radiation_wavelength 0.71073
_diffrn_reflns_av_R_equivalents 0.0277
_diffrn_reflns_av_unetI/netI 0.0613
_diffrn_reflns_Laue_measured_fraction_full 0.987
_diffrn_reflns_Laue_measured_fraction_max 0.983
_diffrn_reflns_limit_h_max 10
_diffrn_reflns_limit_h_min -12
_diffrn_reflns_limit_k_max 13
_diffrn_reflns_limit_k_min -15
_diffrn_reflns_limit_l_max 18
_diffrn_reflns_limit_l_min -18
_diffrn_reflns_number 9893
_diffrn_reflns_point_group_measured_fraction_full 0.987
_diffrn_reflns_point_group_measured_fraction_max 0.983
_diffrn_reflns_theta_full 25.242
_diffrn_reflns_theta_max 27.749
_diffrn_reflns_theta_min 1.559
_exptl_absorpt_coefficient_mu 0.933
_exptl_absorpt_correction_T_max 0.880
_exptl_absorpt_correction_T_min 0.865
_exptl_absorpt_correction_type multi-scan
_exptl_absorpt_process_details SADABS
_exptl_crystal_colour colorless
_exptl_crystal_density_diffrn 1.549
_exptl_crystal_description block
_exptl_crystal_F_000 676
_exptl_crystal_size_max 0.160
_exptl_crystal_size_mid 0.150
_exptl_crystal_size_min 0.140
_exptl_transmission_factor_max 0.880
_exptl_transmission_factor_min 0.865
_refine_diff_density_max 1.980
_refine_diff_density_min -0.556
_refine_diff_density_rms 0.129
_refine_ls_extinction_method none
_refine_ls_goodness_of_fit_ref 0.997
_refine_ls_hydrogen_treatment constr
_refine_ls_matrix_type full
_refine_ls_number_parameters 406
_refine_ls_number_reflns 6524
_refine_ls_number_restraints 18
_refine_ls_restrained_S_all 0.997
_refine_ls_R_factor_all 0.0985
_refine_ls_R_factor_gt 0.0807
_refine_ls_shift/su_max 0.000
_refine_ls_shift/su_mean 0.000
_refine_ls_structure_factor_coef Fsqd
_refine_ls_weighting_details 'w=1/[\s^2^(Fo^2^)+(0.0378P)^2^+21.0713P] where P=(Fo^2^+2Fc^2^)/3'
_refine_ls_weighting_scheme calc
_refine_ls_wR_factor_gt 0.2315
_refine_ls_wR_factor_ref 0.2404
_reflns_Friedel_coverage 0.000
_reflns_number_gt 5158
_reflns_number_total 6524
_reflns_threshold_expression 'I > 2\s(I)'
_cod_data_source_file c6ra18428f2.cif
_cod_data_source_block 5
_cod_depositor_comments
;
The following automatic conversions were performed:

'_exptl_absorpt_correction_type' value 'Multi-scan' changed to
'multi-scan' according to
/usr/data/users/saulius/crontab/automatic-downloads/rss-feeds/RSC/lib/dictionaries/cif_core.dic
dictionary named 'cif_core.dic' version 2.4.2 from 2011-04-26.

Automatic conversion script
Id: cif_fix_values 4268 2015-11-12 08:31:59Z antanas 
;
_cod_original_cell_volume 1410.7(5)
_cod_database_code 7226436
_shelx_shelxl_version_number 2014/7
_shelx_space_group_comment
;
The symmetry employed for this shelxl refinement is uniquely defined
by the following loop, which should always be used as a source of
symmetry information in preference to the above space-group names.
They are only intended as comments.
;
_shelx_estimated_absorpt_t_min 0.865
_shelx_estimated_absorpt_t_max 0.880

loop_
_space_group_symop_operation_xyz
'x, y, z'
'-x, -y, -z'

loop_
_atom_site_label
_atom_site_type_symbol
_atom_site_fract_x
_atom_site_fract_y
_atom_site_fract_z
_atom_site_U_iso_or_equiv
_atom_site_adp_type
_atom_site_occupancy
_atom_site_site_symmetry_order
_atom_site_calc_flag
_atom_site_refinement_flags_posn
_atom_site_refinement_flags_adp
Zn1 Zn -0.01249(9) -0.53869(8) -0.28370(6) 0.0272(2) Uani 1 1 d . .
N1 N -0.0430(7) -0.5814(5) -0.1369(4) 0.0290(12) Uani 1 1 d . .
O1 O 0.1796(5) -0.5104(4) -0.3117(4) 0.0329(11) Uani 1 1 d . .
C1 C 0.1924(7) -0.4279(6) -0.3673(5) 0.0236(12) Uani 1 1 d . .
O1W O 0.4852(7) -0.7221(6) -0.1995(5) 0.0548(16) Uani 1 1 d . .
H1WA H 0.5134 -0.6638 -0.2167 0.066 Uiso 1 1 d R U
H1WB H 0.5184 -0.7717 -0.2535 0.066 Uiso 1 1 d R U
N2 N 0.2280(7) -0.7169(5) -0.0044(5) 0.0332(13) Uani 1 1 d . .
H2A H 0.3138 -0.7391 -0.0584 0.040 Uiso 1 1 calc R U
O2 O 0.0924(6) -0.3691(5) -0.4048(4) 0.0372(12) Uani 1 1 d . .
C2 C 0.3358(7) -0.4012(6) -0.3835(5) 0.0231(12) Uani 1 1 d . .
N3 N 1.0953(7) -0.8825(6) 0.4195(5) 0.0353(14) Uani 1 1 d . .
H3B H 1.0196 -0.8215 0.4110 0.042 Uiso 1 1 calc R U
O3 O 0.6625(8) -0.5694(6) -0.2399(6) 0.0605(19) Uani 1 1 d . .
C3 C 0.3676(8) -0.3212(7) -0.4515(5) 0.0332(15) Uani 1 1 d . .
H3A H 0.2995 -0.2843 -0.4858 0.040 Uiso 1 1 calc R U
O4 O 0.8046(6) -0.4660(5) -0.3187(4) 0.0403(13) Uani 1 1 d . .
N4 N 1.1085(7) -0.7161(5) 0.6294(4) 0.0290(12) Uani 1 1 d . .
C4 C 0.5003(9) -0.2968(7) -0.4678(6) 0.0405(18) Uani 1 1 d . .
H4A H 0.5223 -0.2440 -0.5137 0.049 Uiso 1 1 calc R U
O5 O 0.1314(7) -0.6962(6) 0.1690(4) 0.0516(15) Uani 1 1 d . U
C5 C 0.6007(8) -0.3509(7) -0.4158(6) 0.0351(16) Uani 1 1 d . .
H5A H 0.6884 -0.3325 -0.4258 0.042 Uiso 1 1 calc R U
O6 O 0.8492(7) -1.0343(5) 0.0936(5) 0.0478(14) Uani 1 1 d . U
C6 C 0.5723(7) -0.4318(6) -0.3493(5) 0.0290(14) Uani 1 1 d . .
C7 C 0.4380(7) -0.4559(6) -0.3333(5) 0.0265(13) Uani 1 1 d . .
H7A H 0.4170 -0.5096 -0.2882 0.032 Uiso 1 1 calc R U
O7 O 1.2674(9) -1.0787(6) 0.3582(6) 0.070(2) Uani 1 1 d . U
C8 C 0.6855(8) -0.4952(7) -0.2966(6) 0.0345(16) Uani 1 1 d . .
C9 C 0.0857(8) -0.6259(6) -0.1122(5) 0.0283(13) Uani 1 1 d . .
H9A H 0.1828 -0.6322 -0.1603 0.034 Uiso 1 1 calc R U
C10 C 0.0820(8) -0.6637(6) -0.0174(5) 0.0289(14) Uani 1 1 d . .
C11 C -0.0670(9) -0.6459(7) 0.0547(6) 0.0386(17) Uani 1 1 d . .
H11A H -0.0768 -0.6667 0.1198 0.046 Uiso 1 1 calc R U
C12 C -0.1988(9) -0.5977(7) 0.0290(6) 0.0409(18) Uani 1 1 d . .
H12A H -0.2987 -0.5861 0.0766 0.049 Uiso 1 1 calc R U
C13 C -0.1839(8) -0.5662(7) -0.0673(6) 0.0331(15) Uani 1 1 d . .
H13A H -0.2744 -0.5337 -0.0840 0.040 Uiso 1 1 calc R U
C14 C 0.2448(9) -0.7364(7) 0.0882(5) 0.0334(15) Uani 1 1 d . .
C15 C 0.4105(9) -0.8104(6) 0.0839(5) 0.0324(15) Uani 1 1 d . .
C16 C 0.5390(9) -0.8767(8) -0.0021(6) 0.0397(17) Uani 1 1 d . .
H16A H 0.5273 -0.8739 -0.0651 0.048 Uiso 1 1 calc R U
C17 C 0.6850(9) -0.9475(7) 0.0022(6) 0.0386(17) Uani 1 1 d . .
H17A H 0.7715 -0.9913 -0.0574 0.046 Uiso 1 1 calc R U
C18 C 0.7024(9) -0.9533(7) 0.0947(6) 0.0369(16) Uani 1 1 d . .
C19 C 0.5764(10) -0.8870(8) 0.1829(6) 0.047(2) Uani 1 1 d . .
H19A H 0.5897 -0.8897 0.2454 0.057 Uiso 1 1 calc R U
C20 C 0.4293(9) -0.8160(8) 0.1779(6) 0.0428(19) Uani 1 1 d . .
H20A H 0.3430 -0.7721 0.2374 0.051 Uiso 1 1 calc R U
C21 C 0.9144(9) -1.0130(6) 0.1599(6) 0.0333(15) Uani 1 1 d . .
C22 C 1.0209(8) -1.1173(6) 0.1803(6) 0.0314(14) Uani 1 1 d . .
H22A H 1.0398 -1.1940 0.1516 0.038 Uiso 1 1 calc R U
C23 C 1.0985(9) -1.1080(7) 0.2425(6) 0.0358(16) Uani 1 1 d . .
H23A H 1.1692 -1.1782 0.2562 0.043 Uiso 1 1 calc R U
C24 C 1.0709(8) -0.9927(6) 0.2850(5) 0.0292(14) Uani 1 1 d . .
C25 C 0.9675(9) -0.8888(7) 0.2621(6) 0.0372(16) Uani 1 1 d . .
H25A H 0.9504 -0.8118 0.2891 0.045 Uiso 1 1 calc R U
C26 C 0.8898(10) -0.8991(7) 0.1994(6) 0.0411(18) Uani 1 1 d . .
H26A H 0.8209 -0.8293 0.1840 0.049 Uiso 1 1 calc R U
C27 C 1.1540(9) -0.9888(7) 0.3569(6) 0.0357(16) Uani 1 1 d . .
C28 C 1.1464(8) -0.8627(7) 0.4972(5) 0.0323(15) Uani 1 1 d . .
C29 C 1.2665(9) -0.9504(7) 0.5222(6) 0.0407(18) Uani 1 1 d . .
H29A H 1.3184 -1.0300 0.4876 0.049 Uiso 1 1 calc R U
C30 C 1.3072(9) -0.9178(8) 0.5985(6) 0.0418(18) Uani 1 1 d . .
H30A H 1.3885 -0.9750 0.6153 0.050 Uiso 1 1 calc R U
C31 C 1.2277(8) -0.8004(7) 0.6501(5) 0.0356(16) Uani 1 1 d . .
H31A H 1.2577 -0.7790 0.7008 0.043 Uiso 1 1 calc R U
C32 C 1.0683(8) -0.7464(6) 0.5554(5) 0.0296(14) Uani 1 1 d . .
H32A H 0.9847 -0.6877 0.5417 0.035 Uiso 1 1 calc R U

loop_
_atom_site_aniso_label
_atom_site_aniso_U_11
_atom_site_aniso_U_22
_atom_site_aniso_U_33
_atom_site_aniso_U_23
_atom_site_aniso_U_13
_atom_site_aniso_U_12
Zn1 0.0205(4) 0.0373(4) 0.0306(4) 0.0087(3) -0.0140(3) -0.0148(3)
N1 0.031(3) 0.027(3) 0.033(3) 0.007(2) -0.014(2) -0.014(2)
O1 0.023(2) 0.034(3) 0.046(3) 0.013(2) -0.014(2) -0.016(2)
C1 0.017(3) 0.027(3) 0.026(3) -0.001(2) -0.008(2) -0.008(2)
O1W 0.039(3) 0.051(4) 0.061(4) 0.021(3) -0.010(3) -0.012(3)
N2 0.034(3) 0.035(3) 0.030(3) 0.006(2) -0.016(3) -0.011(3)
O2 0.027(2) 0.044(3) 0.047(3) 0.011(2) -0.024(2) -0.012(2)
C2 0.017(3) 0.023(3) 0.025(3) 0.000(2) -0.006(2) -0.006(2)
N3 0.033(3) 0.033(3) 0.038(3) -0.002(3) -0.022(3) -0.004(3)
O3 0.061(4) 0.069(4) 0.093(5) 0.045(4) -0.060(4) -0.042(4)
C3 0.026(3) 0.038(4) 0.034(4) 0.010(3) -0.013(3) -0.011(3)
O4 0.028(2) 0.043(3) 0.063(4) 0.011(3) -0.030(3) -0.015(2)
N4 0.027(3) 0.032(3) 0.025(3) 0.001(2) -0.009(2) -0.011(2)
C4 0.036(4) 0.046(4) 0.046(4) 0.024(4) -0.014(3) -0.025(4)
O5 0.038(3) 0.067(4) 0.033(3) 0.003(3) -0.012(2) -0.005(3)
C5 0.022(3) 0.037(4) 0.051(4) 0.009(3) -0.013(3) -0.017(3)
O6 0.043(3) 0.040(3) 0.057(3) -0.009(3) -0.032(3) -0.001(2)
C6 0.021(3) 0.031(3) 0.037(4) 0.000(3) -0.013(3) -0.010(3)
C7 0.023(3) 0.029(3) 0.029(3) 0.007(3) -0.009(3) -0.012(3)
O7 0.074(4) 0.045(4) 0.079(5) -0.019(3) -0.057(4) 0.012(3)
C8 0.022(3) 0.035(4) 0.049(4) 0.002(3) -0.019(3) -0.009(3)
C9 0.031(3) 0.024(3) 0.028(3) 0.001(3) -0.011(3) -0.009(3)
C10 0.035(4) 0.023(3) 0.030(3) 0.001(3) -0.014(3) -0.011(3)
C11 0.041(4) 0.046(4) 0.026(3) 0.009(3) -0.011(3) -0.018(3)
C12 0.031(4) 0.047(5) 0.038(4) 0.008(3) -0.005(3) -0.016(3)
C13 0.029(3) 0.034(4) 0.040(4) 0.004(3) -0.016(3) -0.013(3)
C14 0.037(4) 0.033(4) 0.029(3) 0.004(3) -0.016(3) -0.010(3)
C15 0.036(4) 0.031(4) 0.031(4) 0.006(3) -0.017(3) -0.011(3)
C16 0.038(4) 0.050(5) 0.029(4) 0.009(3) -0.016(3) -0.014(4)
C17 0.035(4) 0.043(4) 0.032(4) 0.004(3) -0.009(3) -0.013(3)
C18 0.038(4) 0.030(4) 0.043(4) 0.001(3) -0.021(3) -0.009(3)
C19 0.047(5) 0.050(5) 0.031(4) -0.004(3) -0.019(4) -0.001(4)
C20 0.039(4) 0.047(5) 0.029(4) 0.000(3) -0.017(3) 0.000(3)
C21 0.035(4) 0.030(4) 0.036(4) 0.001(3) -0.017(3) -0.010(3)
C22 0.032(3) 0.020(3) 0.040(4) -0.003(3) -0.014(3) -0.008(3)
C23 0.034(4) 0.028(4) 0.044(4) 0.003(3) -0.017(3) -0.009(3)
C24 0.030(3) 0.028(3) 0.029(3) 0.002(3) -0.013(3) -0.010(3)
C25 0.043(4) 0.026(3) 0.040(4) -0.003(3) -0.020(3) -0.008(3)
C26 0.050(5) 0.025(3) 0.052(5) 0.006(3) -0.031(4) -0.008(3)
C27 0.035(4) 0.032(4) 0.035(4) -0.005(3) -0.016(3) -0.005(3)
C28 0.028(3) 0.033(4) 0.032(4) 0.000(3) -0.011(3) -0.008(3)
C29 0.039(4) 0.037(4) 0.039(4) 0.002(3) -0.020(3) -0.003(3)
C30 0.030(4) 0.044(4) 0.038(4) 0.003(3) -0.015(3) -0.001(3)
C31 0.029(3) 0.049(4) 0.029(3) 0.006(3) -0.014(3) -0.014(3)
C32 0.029(3) 0.028(3) 0.034(4) 0.006(3) -0.018(3) -0.009(3)

loop_
_atom_type_symbol
_atom_type_description
_atom_type_scat_dispersion_real
_atom_type_scat_dispersion_imag
_atom_type_scat_source
C C 0.0033 0.0016 'International Tables Vol C Tables 4.2.6.8 and 6.1.1.4'
H H 0.0000 0.0000 'International Tables Vol C Tables 4.2.6.8 and 6.1.1.4'
N N 0.0061 0.0033 'International Tables Vol C Tables 4.2.6.8 and 6.1.1.4'
O O 0.0106 0.0060 'International Tables Vol C Tables 4.2.6.8 and 6.1.1.4'
Zn Zn 0.2839 1.4301 'International Tables Vol C Tables 4.2.6.8 and 6.1.1.4'

loop_
_geom_angle_atom_site_label_1
_geom_angle_atom_site_label_2
_geom_angle_atom_site_label_3
_geom_angle
_geom_angle_site_symmetry_1
_geom_angle_site_symmetry_3
O4 Zn1 O1 133.8(2) 1_455 .
O4 Zn1 N1 118.7(2) 1_455 .
O1 Zn1 N1 98.1(2) . .
O4 Zn1 N4 103.6(2) 1_455 1_454
O1 Zn1 N4 94.9(2) . 1_454
N1 Zn1 N4 100.9(2) . 1_454
C13 N1 C9 119.1(6) . .
C13 N1 Zn1 123.1(5) . .
C9 N1 Zn1 117.8(5) . .
C1 O1 Zn1 115.9(4) . .
O2 C1 O1 123.8(6) . .
O2 C1 C2 120.5(6) . .
O1 C1 C2 115.7(5) . .
C14 N2 C10 124.9(6) . .
C7 C2 C3 119.6(6) . .
C7 C2 C1 121.0(6) . .
C3 C2 C1 119.4(6) . .
C27 N3 C28 126.0(6) . .
C4 C3 C2 119.9(6) . .
C8 O4 Zn1 127.7(5) . 1_655
C32 N4 C31 118.9(6) . .
C32 N4 Zn1 122.0(5) . 1_656
C31 N4 Zn1 119.2(5) . 1_656
C3 C4 C5 120.0(7) . .
C6 C5 C4 120.9(6) . .
C21 O6 C18 122.1(6) . .
C5 C6 C7 118.7(6) . .
C5 C6 C8 120.9(6) . .
C7 C6 C8 120.3(6) . .
C2 C7 C6 120.9(6) . .
O3 C8 O4 125.2(7) . .
O3 C8 C6 120.8(6) . .
O4 C8 C6 114.0(6) . .
N1 C9 C10 123.2(6) . .
C11 C10 C9 116.7(6) . .
C11 C10 N2 126.2(6) . .
C9 C10 N2 117.1(6) . .
C12 C11 C10 119.4(7) . .
C11 C12 C13 120.1(7) . .
N1 C13 C12 121.4(7) . .
O5 C14 N2 121.9(7) . .
O5 C14 C15 121.8(6) . .
N2 C14 C15 116.3(6) . .
C16 C15 C20 118.7(7) . .
C16 C15 C14 125.6(6) . .
C20 C15 C14 115.6(6) . .
C15 C16 C17 121.5(7) . .
C18 C17 C16 119.5(7) . .
C17 C18 C19 120.7(7) . .
C17 C18 O6 115.9(7) . .
C19 C18 O6 123.3(7) . .
C18 C19 C20 119.3(7) . .
C19 C20 C15 120.2(7) . .
O6 C21 C26 124.9(7) . .
O6 C21 C22 114.9(6) . .
C26 C21 C22 120.1(7) . .
C23 C22 C21 120.5(6) . .
C22 C23 C24 119.7(7) . .
C25 C24 C23 119.4(6) . .
C25 C24 C27 123.5(6) . .
C23 C24 C27 117.1(6) . .
C26 C25 C24 120.4(7) . .
C21 C26 C25 119.8(7) . .
O7 C27 N3 122.3(7) . .
O7 C27 C24 120.7(7) . .
N3 C27 C24 117.0(6) . .
C29 C28 C32 117.5(7) . .
C29 C28 N3 125.1(7) . .
C32 C28 N3 117.5(6) . .
C30 C29 C28 119.0(7) . .
C29 C30 C31 119.9(7) . .
N4 C31 C30 121.8(7) . .
N4 C32 C28 122.9(6) . .

loop_
_geom_bond_atom_site_label_1
_geom_bond_atom_site_label_2
_geom_bond_distance
_geom_bond_site_symmetry_2
Zn1 O4 1.898(5) 1_455
Zn1 O1 1.942(4) .
Zn1 N1 2.072(6) .
Zn1 N4 2.123(6) 1_454
N1 C13 1.328(9) .
N1 C9 1.331(8) .
O1 C1 1.274(8) .
C1 O2 1.246(7) .
C1 C2 1.497(8) .
N2 C14 1.377(9) .
N2 C10 1.399(9) .
C2 C7 1.380(9) .
C2 C3 1.393(9) .
N3 C27 1.352(9) .
N3 C28 1.406(9) .
O3 C8 1.223(9) .
C3 C4 1.380(10) .
O4 C8 1.278(8) .
O4 Zn1 1.898(5) 1_655
N4 C32 1.329(8) .
N4 C31 1.337(9) .
N4 Zn1 2.123(6) 1_656
C4 C5 1.386(10) .
O5 C14 1.215(9) .
C5 C6 1.381(10) .
O6 C21 1.372(8) .
O6 C18 1.383(9) .
C6 C7 1.394(9) .
C6 C8 1.506(9) .
O7 C27 1.218(9) .
C9 C10 1.398(9) .
C10 C11 1.391(10) .
C11 C12 1.369(11) .
C12 C13 1.378(10) .
C14 C15 1.496(10) .
C15 C16 1.366(10) .
C15 C20 1.394(10) .
C16 C17 1.374(10) .
C17 C18 1.367(10) .
C18 C19 1.375(11) .
C19 C20 1.386(10) .
C21 C26 1.375(10) .
C21 C22 1.388(9) .
C22 C23 1.370(10) .
C23 C24 1.397(10) .
C24 C25 1.388(10) .
C24 C27 1.510(9) .
C25 C26 1.381(10) .
C28 C29 1.391(10) .
C28 C32 1.398(10) .
C29 C30 1.374(11) .
C30 C31 1.374(11) .
